data_1565449
loop_
_publ_author_name
'Elnajjar, Fawzia O.'
'Wang, Ruiyao'
'Aquino, Manuel A.S.'

_publ_section_title
;
 Synthesis, structure and electrochemistry of ruthenium(II) and (III)
 mono- and bis-oxalato complexes
;
_journal_name_full 'Inorganica Chimica Acta'
_journal_page_first 119388
_journal_paper_doi 10.1016/j.ica.2019.119388
_journal_volume 502
_journal_year 2020
_chemical_formula_sum 'C26 H24 Cl12 N4 O4 Ru'
_chemical_formula_weight 982.96
_space_group_IT_number 14
_space_group_name_Hall '-P 2yn'
_space_group_name_H-M_alt 'P 1 21/n 1'
_symmetry_cell_setting monoclinic
_symmetry_space_group_name_H-M 'P 1 21/n 1'
_atom_sites_solution_hydrogens geom
_atom_sites_solution_primary direct
_atom_sites_solution_secondary difmap
_cell_angle_alpha 90.00
_cell_angle_beta 96.8040(10)
_cell_angle_gamma 90.00
_cell_formula_units_Z 4
_cell_length_a 9.2186(4)
_cell_length_b 24.3744(11)
_cell_length_c 16.8071(8)
_cell_measurement_reflns_used 8589
_cell_measurement_temperature 180(2)
_cell_measurement_theta_max 31.96
_cell_measurement_theta_min 2.51
_cell_volume 3749.9(3)
_computing_cell_refinement 'Bruker SMART'
_computing_data_collection 'Bruker SMART'
_computing_data_reduction 'Bruker SAINT'
_computing_molecular_graphics 'Bruker SHELXTL'
_computing_publication_material 'Bruker SHELXTL'
_computing_structure_refinement 'SHELXL-97 (Sheldrick, 1997)'
_computing_structure_solution 'SHELXS-97 (Sheldrick, 1990)'
_diffrn_ambient_temperature 180(2)
_diffrn_measured_fraction_theta_full 0.998
_diffrn_measured_fraction_theta_max 0.998
_diffrn_measurement_device_type 'CCD area detector'
_diffrn_measurement_method 'phi and omega scans'
_diffrn_radiation_monochromator graphite
_diffrn_radiation_source 'fine-focus sealed tube'
_diffrn_radiation_type MoK\a
_diffrn_radiation_wavelength 0.71073
_diffrn_reflns_av_R_equivalents 0.0194
_diffrn_reflns_av_sigmaI/netI 0.0263
_diffrn_reflns_limit_h_max 10
_diffrn_reflns_limit_h_min -11
_diffrn_reflns_limit_k_max 20
_diffrn_reflns_limit_k_min -30
_diffrn_reflns_limit_l_max 20
_diffrn_reflns_limit_l_min -20
_diffrn_reflns_number 17545
_diffrn_reflns_theta_full 26.00
_diffrn_reflns_theta_max 26.00
_diffrn_reflns_theta_min 1.48
_exptl_absorpt_coefficient_mu 1.312
_exptl_absorpt_correction_T_max 0.9023
_exptl_absorpt_correction_T_min 0.6567
_exptl_absorpt_correction_type multi-scan
_exptl_crystal_colour brown
_exptl_crystal_density_diffrn 1.741
_exptl_crystal_density_method 'not measured'
_exptl_crystal_description prism
_exptl_crystal_F_000 1952
_exptl_crystal_size_max 0.35
_exptl_crystal_size_mid 0.10
_exptl_crystal_size_min 0.08
_refine_diff_density_max 0.790
_refine_diff_density_min -0.767
_refine_diff_density_rms 0.070
_refine_ls_extinction_method none
_refine_ls_goodness_of_fit_ref 1.047
_refine_ls_hydrogen_treatment mixed
_refine_ls_matrix_type full
_refine_ls_number_parameters 485
_refine_ls_number_reflns 7367
_refine_ls_number_restraints 1
_refine_ls_restrained_S_all 1.047
_refine_ls_R_factor_all 0.0443
_refine_ls_R_factor_gt 0.0360
_refine_ls_shift/su_max 0.002
_refine_ls_shift/su_mean 0.000
_refine_ls_structure_factor_coef Fsqd
_refine_ls_weighting_details 'calc w=1/[\s^2^(Fo^2^)+(0.0299P)^2^+6.6130P] where P=(Fo^2^+2Fc^2^)/3'
_refine_ls_weighting_scheme calc
_refine_ls_wR_factor_gt 0.0807
_refine_ls_wR_factor_ref 0.0849
_reflns_number_gt 6358
_reflns_number_total 7367
_reflns_threshold_expression >2sigma(I)
_cod_data_source_file ICA-2020-502-119388.cif
_cod_data_source_block ma04a
_cod_original_sg_symbol_H-M P2(1)/n
_cod_database_code 1565449

loop_
_symmetry_equiv_pos_as_xyz
'x, y, z'
'-x+1/2, y+1/2, -z+1/2'
'-x, -y, -z'
'x-1/2, -y-1/2, z-1/2'

loop_
_atom_site_label
_atom_site_type_symbol
_atom_site_fract_x
_atom_site_fract_y
_atom_site_fract_z
_atom_site_U_iso_or_equiv
_atom_site_adp_type
_atom_site_occupancy
_atom_site_symmetry_multiplicity
_atom_site_calc_flag
_atom_site_refinement_flags
_atom_site_disorder_assembly
_atom_site_disorder_group
Ru1 Ru 0.28413(2) 0.757160(9) 0.773224(13) 0.01822(7) Uani 1 1 d . . .
O1 O 0.2123(2) 0.69921(8) 0.85028(12) 0.0241(4) Uani 1 1 d . . .
O2 O 0.0954(2) 0.69246(9) 0.95726(12) 0.0336(5) Uani 1 1 d . . .
O3 O 0.2167(2) 0.80887(8) 0.86119(11) 0.0223(4) Uani 1 1 d . . .
O4 O 0.1107(2) 0.80580(9) 0.97273(12) 0.0326(5) Uani 1 1 d . . .
N1 N 0.4854(3) 0.75714(10) 0.84254(14) 0.0242(5) Uani 1 1 d . . .
N2 N 0.0778(2) 0.76099(9) 0.70717(13) 0.0209(5) Uani 1 1 d . . .
N3 N 0.3474(3) 0.69529(10) 0.70194(14) 0.0228(5) Uani 1 1 d . . .
N4 N 0.3354(2) 0.82277(9) 0.70294(13) 0.0209(5) Uani 1 1 d . . .
C1 C 0.1531(3) 0.71959(12) 0.90877(16) 0.0227(6) Uani 1 1 d . . .
C2 C 0.1594(3) 0.78368(12) 0.91669(16) 0.0217(6) Uani 1 1 d . . .
C3 C 0.5468(3) 0.80478(13) 0.86859(18) 0.0305(7) Uani 1 1 d . . .
H3A H 0.4976 0.8380 0.8530 0.037 Uiso 1 1 calc R . .
C4 C 0.6787(4) 0.80752(16) 0.9172(2) 0.0416(9) Uani 1 1 d . . .
H4A H 0.7186 0.8421 0.9344 0.050 Uiso 1 1 calc R . .
C5 C 0.7515(4) 0.76001(18) 0.9405(2) 0.0449(9) Uani 1 1 d . . .
H5A H 0.8433 0.7609 0.9727 0.054 Uiso 1 1 calc R . .
C6 C 0.6878(4) 0.71122(17) 0.9158(2) 0.0416(9) Uani 1 1 d . . .
H6A H 0.7346 0.6776 0.9317 0.050 Uiso 1 1 calc R . .
C7 C 0.5556(3) 0.71088(14) 0.86774(18) 0.0308(7) Uani 1 1 d . . .
H7A H 0.5126 0.6766 0.8519 0.037 Uiso 1 1 calc R . .
C8 C -0.0429(3) 0.77501(13) 0.74087(17) 0.0267(6) Uani 1 1 d . . .
H8A H -0.0333 0.7815 0.7970 0.032 Uiso 1 1 calc R . .
C9 C -0.1790(3) 0.78036(14) 0.69823(19) 0.0306(7) Uani 1 1 d . . .
H9A H -0.2602 0.7908 0.7247 0.037 Uiso 1 1 calc R . .
C10 C -0.1968(3) 0.77052(14) 0.61694(19) 0.0345(7) Uani 1 1 d . . .
H10A H -0.2900 0.7734 0.5863 0.041 Uiso 1 1 calc R . .
C11 C -0.0743(3) 0.75625(15) 0.58174(18) 0.0353(7) Uani 1 1 d . . .
H11A H -0.0820 0.7489 0.5259 0.042 Uiso 1 1 calc R . .
C12 C 0.0588(3) 0.75268(12) 0.62776(18) 0.0280(6) Uani 1 1 d . . .
H12A H 0.1420 0.7438 0.6019 0.034 Uiso 1 1 calc R . .
C13 C 0.4805(3) 0.69094(12) 0.67646(17) 0.0259(6) Uani 1 1 d . . .
H13A H 0.5499 0.7190 0.6913 0.031 Uiso 1 1 calc R . .
C14 C 0.5217(3) 0.64844(14) 0.63050(19) 0.0332(7) Uani 1 1 d . . .
H14A H 0.6156 0.6480 0.6126 0.040 Uiso 1 1 calc R . .
C15 C 0.4240(4) 0.60627(15) 0.6107(2) 0.0419(8) Uani 1 1 d . . .
H15A H 0.4485 0.5766 0.5782 0.050 Uiso 1 1 calc R . .
C16 C 0.2899(4) 0.60821(14) 0.6395(2) 0.0414(8) Uani 1 1 d . . .
H16A H 0.2220 0.5791 0.6288 0.050 Uiso 1 1 calc R . .
C17 C 0.2556(3) 0.65292(13) 0.68388(19) 0.0309(7) Uani 1 1 d . . .
H17A H 0.1625 0.6539 0.7027 0.037 Uiso 1 1 calc R . .
C18 C 0.4038(3) 0.82095(13) 0.63661(17) 0.0276(6) Uani 1 1 d . . .
H18A H 0.4375 0.7864 0.6202 0.033 Uiso 1 1 calc R . .
C19 C 0.4278(3) 0.86640(13) 0.59119(18) 0.0315(7) Uani 1 1 d . . .
H19A H 0.4783 0.8631 0.5453 0.038 Uiso 1 1 calc R . .
C20 C 0.3777(4) 0.91664(13) 0.61311(19) 0.0335(7) Uani 1 1 d . . .
H20A H 0.3930 0.9487 0.5830 0.040 Uiso 1 1 calc R . .
C21 C 0.3050(4) 0.91933(13) 0.67976(19) 0.0335(7) Uani 1 1 d . . .
H21A H 0.2680 0.9534 0.6960 0.040 Uiso 1 1 calc R . .
C22 C 0.2860(3) 0.87245(12) 0.72274(18) 0.0286(6) Uani 1 1 d . . .
H22A H 0.2356 0.8752 0.7687 0.034 Uiso 1 1 calc R . .
C23 C 0.3043(4) 0.92380(15) 0.9728(2) 0.0410(8) Uani 1 1 d . . .
H23A H 0.2349 0.8961 0.9458 0.049 Uiso 1 1 calc R . .
C24A C 0.8386(18) 0.9562(7) 0.8052(11) 0.054(5) Uani 0.269(14) 1 d P A 1
H24A H 0.8123 0.9869 0.8402 0.064 Uiso 0.269(14) 1 calc PR A 1
C24B C 0.8782(7) 0.9332(3) 0.7652(4) 0.057(2) Uani 0.731(14) 1 d P A 2
C25 C 0.3577(4) 0.59234(17) 0.9752(3) 0.0538(11) Uani 1 1 d . . .
H25A H 0.317(5) 0.6259(19) 0.958(3) 0.066(13) Uiso 1 1 d . . .
C26 C 0.9595(4) 0.59769(14) 0.8262(2) 0.0445(9) Uani 1 1 d . . .
H26A H 1.0375 0.6196 0.8582 0.053 Uiso 1 1 calc R . .
Cl1 Cl 0.20439(14) 0.97478(5) 1.01455(10) 0.0809(4) Uani 1 1 d . . .
Cl1A Cl 0.7022(15) 0.9218(5) 0.7435(9) 0.094(5) Uani 0.269(14) 1 d P A 1
Cl2A Cl 0.9575(12) 0.8996(4) 0.8481(9) 0.067(3) Uani 0.269(14) 1 d P A 1
Cl1B Cl 0.6882(5) 0.9281(2) 0.7561(4) 0.0923(15) Uani 0.731(14) 1 d P A 2
Cl2B Cl 0.9457(6) 0.9044(2) 0.8604(3) 0.0812(14) Uani 0.731(14) 1 d P A 2
Cl3A Cl 0.944(2) 0.9692(9) 0.7270(12) 0.1045(14) Uani 0.104(4) 1 d P A 1
Cl3B Cl 0.9321(14) 0.9998(3) 0.7634(5) 0.1045(14) Uani 0.76(4) 1 d P A 2
Cl3C Cl 0.975(6) 1.0043(14) 0.775(2) 0.1045(14) Uani 0.13(4) 1 d P A 2
Cl2 Cl 0.42019(16) 0.89126(6) 1.04625(8) 0.0847(4) Uani 1 1 d . . .
Cl3 Cl 0.40349(16) 0.95294(5) 0.90132(7) 0.0747(4) Uani 1 1 d . . .
Cl4 Cl 0.85267(16) 0.56588(5) 0.89207(7) 0.0725(4) Uani 1 1 d . . .
Cl5 Cl 0.85483(12) 0.64177(5) 0.76139(6) 0.0600(3) Uani 1 1 d . . .
Cl6 Cl 1.04244(15) 0.54894(5) 0.77083(10) 0.0836(4) Uani 1 1 d . . .
Cl7 Cl 0.51101(15) 0.60471(6) 1.04237(10) 0.0870(4) Uani 1 1 d . B .
Cl8A Cl 0.4240(19) 0.5591(4) 0.8902(4) 0.0827(14) Uani 0.71(5) 1 d P B 1
Cl8B Cl 0.369(5) 0.5632(6) 0.8911(9) 0.076(5) Uani 0.29(5) 1 d P B 2
Cl9A Cl 0.2271(9) 0.55157(18) 1.0108(9) 0.0694(18) Uani 0.73(4) 1 d P B 1
Cl9B Cl 0.2497(19) 0.5540(9) 1.042(2) 0.085(4) Uani 0.27(4) 1 d P B 2

loop_
_atom_site_aniso_label
_atom_site_aniso_U_11
_atom_site_aniso_U_22
_atom_site_aniso_U_33
_atom_site_aniso_U_23
_atom_site_aniso_U_13
_atom_site_aniso_U_12
Ru1 0.01615(11) 0.02015(12) 0.01866(11) -0.00007(9) 0.00334(8) -0.00089(9)
O1 0.0238(10) 0.0221(10) 0.0270(10) 0.0016(8) 0.0052(8) -0.0015(8)
O2 0.0421(13) 0.0347(12) 0.0253(11) 0.0044(9) 0.0098(10) -0.0112(10)
O3 0.0226(10) 0.0234(10) 0.0215(10) -0.0007(8) 0.0048(8) -0.0015(8)
O4 0.0397(12) 0.0361(13) 0.0239(11) -0.0037(9) 0.0117(10) -0.0016(10)
N1 0.0230(12) 0.0283(13) 0.0213(12) 0.0015(10) 0.0027(10) -0.0021(10)
N2 0.0184(11) 0.0219(12) 0.0223(11) 0.0007(9) 0.0023(9) -0.0034(9)
N3 0.0212(12) 0.0249(13) 0.0229(12) 0.0013(10) 0.0048(10) 0.0018(10)
N4 0.0178(11) 0.0254(13) 0.0192(11) 0.0009(9) 0.0010(9) -0.0023(9)
C1 0.0173(13) 0.0307(16) 0.0189(13) 0.0014(11) -0.0027(11) -0.0027(11)
C2 0.0166(13) 0.0282(15) 0.0194(13) 0.0016(11) -0.0019(11) 0.0001(11)
C3 0.0266(15) 0.0351(18) 0.0292(16) 0.0020(13) 0.0003(13) -0.0047(13)
C4 0.0316(18) 0.056(2) 0.0352(18) 0.0003(16) -0.0024(15) -0.0174(16)
C5 0.0220(15) 0.082(3) 0.0301(17) 0.0028(18) -0.0012(13) -0.0007(17)
C6 0.0334(18) 0.060(2) 0.0312(17) 0.0061(16) 0.0031(15) 0.0185(17)
C7 0.0312(16) 0.0353(18) 0.0263(15) 0.0015(13) 0.0043(13) 0.0078(14)
C8 0.0221(14) 0.0357(17) 0.0225(14) -0.0045(12) 0.0038(12) -0.0009(12)
C9 0.0199(14) 0.0402(18) 0.0323(16) -0.0015(14) 0.0055(13) 0.0006(13)
C10 0.0208(15) 0.048(2) 0.0328(17) 0.0024(15) -0.0034(13) -0.0001(14)
C11 0.0314(16) 0.055(2) 0.0190(14) 0.0000(14) 0.0002(13) -0.0014(15)
C12 0.0240(14) 0.0350(17) 0.0253(15) -0.0015(12) 0.0043(12) -0.0012(12)
C13 0.0224(14) 0.0308(16) 0.0247(14) 0.0029(12) 0.0040(12) 0.0012(12)
C14 0.0301(16) 0.0407(19) 0.0304(16) 0.0023(14) 0.0104(13) 0.0112(14)
C15 0.046(2) 0.040(2) 0.0401(19) -0.0126(15) 0.0069(16) 0.0129(16)
C16 0.0412(19) 0.0316(19) 0.051(2) -0.0110(15) 0.0047(17) -0.0029(15)
C17 0.0265(15) 0.0283(16) 0.0389(18) -0.0034(13) 0.0075(13) -0.0016(13)
C18 0.0284(15) 0.0294(16) 0.0255(15) -0.0013(12) 0.0061(12) 0.0000(12)
C19 0.0355(17) 0.0346(18) 0.0262(15) 0.0037(13) 0.0117(13) -0.0017(14)
C20 0.0416(18) 0.0297(17) 0.0291(16) 0.0080(13) 0.0045(14) -0.0056(14)
C21 0.0422(18) 0.0258(16) 0.0335(17) 0.0021(13) 0.0092(15) 0.0032(14)
C22 0.0332(16) 0.0282(16) 0.0259(15) 0.0002(12) 0.0094(13) -0.0008(13)
C23 0.044(2) 0.0357(19) 0.0422(19) 0.0024(15) -0.0011(16) -0.0071(15)
C24A 0.064(10) 0.036(9) 0.060(11) -0.017(7) 0.007(8) 0.012(7)
C24B 0.052(4) 0.055(4) 0.061(4) -0.004(3) -0.001(3) -0.011(3)
C25 0.045(2) 0.034(2) 0.081(3) 0.006(2) 0.002(2) 0.0054(17)
C26 0.048(2) 0.0298(18) 0.051(2) 0.0042(16) -0.0097(18) -0.0072(16)
Cl1 0.0672(7) 0.0619(7) 0.1210(11) -0.0177(7) 0.0419(8) -0.0035(6)
Cl1A 0.107(9) 0.039(4) 0.113(7) -0.002(4) -0.081(6) -0.007(4)
Cl2A 0.028(3) 0.028(3) 0.136(8) -0.020(4) -0.031(4) 0.015(2)
Cl1B 0.0394(14) 0.108(3) 0.124(3) 0.034(2) -0.0101(17) 0.0077(15)
Cl2B 0.059(2) 0.093(3) 0.0853(19) 0.0364(19) -0.0187(14) -0.0096(19)
Cl3A 0.124(4) 0.0745(18) 0.106(2) 0.0310(18) -0.021(3) -0.053(2)
Cl3B 0.124(4) 0.0745(18) 0.106(2) 0.0310(18) -0.021(3) -0.053(2)
Cl3C 0.124(4) 0.0745(18) 0.106(2) 0.0310(18) -0.021(3) -0.053(2)
Cl2 0.0852(9) 0.0830(9) 0.0757(8) 0.0225(7) -0.0332(7) -0.0001(7)
Cl3 0.1147(10) 0.0559(7) 0.0606(7) -0.0055(5) 0.0398(7) -0.0209(7)
Cl4 0.1130(10) 0.0594(7) 0.0475(6) 0.0029(5) 0.0197(6) -0.0219(7)
Cl5 0.0601(6) 0.0658(7) 0.0541(6) 0.0176(5) 0.0071(5) 0.0232(5)
Cl6 0.0822(9) 0.0443(6) 0.1328(12) 0.0165(7) 0.0478(8) 0.0181(6)
Cl7 0.0694(8) 0.0757(9) 0.1076(11) 0.0036(8) -0.0243(8) -0.0171(7)
Cl8A 0.078(4) 0.072(2) 0.105(3) -0.0195(15) 0.035(2) -0.003(2)
Cl8B 0.087(13) 0.074(4) 0.067(5) -0.026(3) 0.010(5) 0.010(5)
Cl9A 0.0536(18) 0.0591(19) 0.098(4) 0.0036(16) 0.018(2) -0.0094(11)
Cl9B 0.045(4) 0.120(8) 0.092(11) 0.032(6) 0.011(6) -0.007(4)

loop_
_atom_type_symbol
_atom_type_description
_atom_type_scat_dispersion_real
_atom_type_scat_dispersion_imag
_atom_type_scat_source
C C 0.0033 0.0016 'International Tables Vol C Tables 4.2.6.8 and 6.1.1.4'
H H 0.0000 0.0000 'International Tables Vol C Tables 4.2.6.8 and 6.1.1.4'
N N 0.0061 0.0033 'International Tables Vol C Tables 4.2.6.8 and 6.1.1.4'
O O 0.0106 0.0060 'International Tables Vol C Tables 4.2.6.8 and 6.1.1.4'
Cl Cl 0.1484 0.1585 'International Tables Vol C Tables 4.2.6.8 and 6.1.1.4'
Ru Ru -1.2594 0.8363 'International Tables Vol C Tables 4.2.6.8 and 6.1.1.4'

loop_
_geom_angle_atom_site_label_1
_geom_angle_atom_site_label_2
_geom_angle_atom_site_label_3
_geom_angle
_geom_angle_site_symmetry_1
_geom_angle_site_symmetry_3
N3 Ru1 N1 91.75(9) . .
N3 Ru1 N4 97.72(9) . .
N1 Ru1 N4 94.09(9) . .
N3 Ru1 O1 89.87(8) . .
N1 Ru1 O1 88.82(8) . .
N4 Ru1 O1 171.77(8) . .
N3 Ru1 N2 91.52(9) . .
N1 Ru1 N2 176.73(9) . .
N4 Ru1 N2 85.25(9) . .
O1 Ru1 N2 91.40(8) . .
N3 Ru1 O3 169.55(8) . .
N1 Ru1 O3 85.64(8) . .
N4 Ru1 O3 92.56(8) . .
O1 Ru1 O3 79.97(8) . .
N2 Ru1 O3 91.18(8) . .
C1 O1 Ru1 114.28(18) . .
C2 O3 Ru1 114.09(17) . .
C3 N1 C7 117.0(3) . .
C3 N1 Ru1 119.9(2) . .
C7 N1 Ru1 123.0(2) . .
C12 N2 C8 116.0(2) . .
C12 N2 Ru1 121.74(19) . .
C8 N2 Ru1 122.15(19) . .
C17 N3 C13 116.0(3) . .
C17 N3 Ru1 118.71(19) . .
C13 N3 Ru1 125.0(2) . .
C18 N4 C22 116.0(2) . .
C18 N4 Ru1 127.4(2) . .
C22 N4 Ru1 116.42(18) . .
O2 C1 O1 124.2(3) . .
O2 C1 C2 119.9(3) . .
O1 C1 C2 115.9(2) . .
O4 C2 O3 124.9(3) . .
O4 C2 C1 119.6(2) . .
O3 C2 C1 115.5(2) . .
N1 C3 C4 122.8(3) . .
N1 C3 H3A 118.6 . .
C4 C3 H3A 118.6 . .
C5 C4 C3 119.6(3) . .
C5 C4 H4A 120.2 . .
C3 C4 H4A 120.2 . .
C6 C5 C4 118.0(3) . .
C6 C5 H5A 121.0 . .
C4 C5 H5A 121.0 . .
C5 C6 C7 120.0(3) . .
C5 C6 H6A 120.0 . .
C7 C6 H6A 120.0 . .
N1 C7 C6 122.6(3) . .
N1 C7 H7A 118.7 . .
C6 C7 H7A 118.7 . .
N2 C8 C9 123.5(3) . .
N2 C8 H8A 118.3 . .
C9 C8 H8A 118.3 . .
C8 C9 C10 119.7(3) . .
C8 C9 H9A 120.2 . .
C10 C9 H9A 120.2 . .
C9 C10 C11 117.5(3) . .
C9 C10 H10A 121.3 . .
C11 C10 H10A 121.3 . .
C12 C11 C10 119.8(3) . .
C12 C11 H11A 120.1 . .
C10 C11 H11A 120.1 . .
N2 C12 C11 123.6(3) . .
N2 C12 H12A 118.2 . .
C11 C12 H12A 118.2 . .
N3 C13 C14 124.0(3) . .
N3 C13 H13A 118.0 . .
C14 C13 H13A 118.0 . .
C13 C14 C15 118.8(3) . .
C13 C14 H14A 120.6 . .
C15 C14 H14A 120.6 . .
C16 C15 C14 118.4(3) . .
C16 C15 H15A 120.8 . .
C14 C15 H15A 120.8 . .
C17 C16 C15 119.3(3) . .
C17 C16 H16A 120.4 . .
C15 C16 H16A 120.4 . .
N3 C17 C16 123.4(3) . .
N3 C17 H17A 118.3 . .
C16 C17 H17A 118.3 . .
N4 C18 C19 123.7(3) . .
N4 C18 H18A 118.2 . .
C19 C18 H18A 118.2 . .
C20 C19 C18 119.1(3) . .
C20 C19 H19A 120.4 . .
C18 C19 H19A 120.4 . .
C21 C20 C19 118.2(3) . .
C21 C20 H20A 120.9 . .
C19 C20 H20A 120.9 . .
C20 C21 C22 119.6(3) . .
C20 C21 H21A 120.2 . .
C22 C21 H21A 120.2 . .
N4 C22 C21 123.3(3) . .
N4 C22 H22A 118.4 . .
C21 C22 H22A 118.4 . .
Cl2 C23 Cl1 110.5(2) . .
Cl2 C23 Cl3 110.4(2) . .
Cl1 C23 Cl3 109.4(2) . .
Cl2 C23 H23A 108.8 . .
Cl1 C23 H23A 108.8 . .
Cl3 C23 H23A 108.8 . .
Cl1A C24A Cl3A 93.8(13) . .
Cl1A C24A Cl2A 103.1(10) . .
Cl3A C24A Cl2A 94.1(12) . .
Cl1A C24A H24A 120.0 . .
Cl3A C24A H24A 120.0 . .
Cl2A C24A H24A 120.0 . .
Cl3B C24B Cl1B 111.0(6) . .
Cl3B C24B Cl2B 108.6(6) . .
Cl1B C24B Cl2B 106.9(5) . .
Cl3B C24B Cl3C 11.2(12) . .
Cl1B C24B Cl3C 121.0(16) . .
Cl2B C24B Cl3C 99.6(12) . .
Cl8B C25 Cl9A 100.0(15) . .
Cl8B C25 Cl7 121.4(17) . .
Cl9A C25 Cl7 115.1(6) . .
Cl8B C25 Cl8A 15.9(13) . .
Cl9A C25 Cl8A 109.3(4) . .
Cl7 C25 Cl8A 105.5(6) . .
Cl8B C25 Cl9B 114.3(18) . .
Cl9A C25 Cl9B 17.2(8) . .
Cl7 C25 Cl9B 98.6(12) . .
Cl8A C25 Cl9B 120.8(12) . .
Cl8B C25 H25A 101(3) . .
Cl9A C25 H25A 110(3) . .
Cl7 C25 H25A 108(3) . .
Cl8A C25 H25A 108(3) . .
Cl9B C25 H25A 114(3) . .
Cl5 C26 Cl6 109.5(2) . .
Cl5 C26 Cl4 111.0(2) . .
Cl6 C26 Cl4 110.6(2) . .
Cl5 C26 H26A 108.6 . .
Cl6 C26 H26A 108.6 . .
Cl4 C26 H26A 108.6 . .

loop_
_geom_bond_atom_site_label_1
_geom_bond_atom_site_label_2
_geom_bond_distance
_geom_bond_site_symmetry_2
Ru1 N3 2.053(2) .
Ru1 N1 2.070(2) .
Ru1 N4 2.076(2) .
Ru1 O1 2.0769(19) .
Ru1 N2 2.087(2) .
Ru1 O3 2.0925(19) .
O1 C1 1.280(3) .
O2 C1 1.220(3) .
O3 C2 1.282(3) .
O4 C2 1.216(3) .
N1 C3 1.342(4) .
N1 C7 1.344(4) .
N2 C12 1.341(4) .
N2 C8 1.351(4) .
N3 C17 1.347(4) .
N3 C13 1.351(4) .
N4 C18 1.345(4) .
N4 C22 1.349(4) .
C1 C2 1.568(4) .
C3 C4 1.384(4) .
C3 H3A 0.9500 .
C4 C5 1.372(5) .
C4 H4A 0.9500 .
C5 C6 1.369(5) .
C5 H5A 0.9500 .
C6 C7 1.379(4) .
C6 H6A 0.9500 .
C7 H7A 0.9500 .
C8 C9 1.375(4) .
C8 H8A 0.9500 .
C9 C10 1.378(4) .
C9 H9A 0.9500 .
C10 C11 1.381(5) .
C10 H10A 0.9500 .
C11 C12 1.374(4) .
C11 H11A 0.9500 .
C12 H12A 0.9500 .
C13 C14 1.372(4) .
C13 H13A 0.9500 .
C14 C15 1.381(5) .
C14 H14A 0.9500 .
C15 C16 1.380(5) .
C15 H15A 0.9500 .
C16 C17 1.378(4) .
C16 H16A 0.9500 .
C17 H17A 0.9500 .
C18 C19 1.378(4) .
C18 H18A 0.9500 .
C19 C20 1.374(5) .
C19 H19A 0.9500 .
C20 C21 1.374(4) .
C20 H20A 0.9500 .
C21 C22 1.374(4) .
C21 H21A 0.9500 .
C22 H22A 0.9500 .
C23 Cl2 1.727(4) .
C23 Cl1 1.743(4) .
C23 Cl3 1.744(4) .
C23 H23A 1.0000 .
C24A Cl1A 1.746(19) .
C24A Cl3A 1.75(3) .
C24A Cl2A 1.853(18) .
C24A H24A 1.0000 .
C24B Cl3B 1.699(11) .
C24B Cl1B 1.744(8) .
C24B Cl2B 1.790(8) .
C24B Cl3C 1.95(4) .
C25 Cl8B 1.598(19) .
C25 Cl9A 1.722(7) .
C25 Cl7 1.727(4) .
C25 Cl8A 1.811(11) .
C25 Cl9B 1.843(18) .
C25 H25A 0.93(5) .
C26 Cl5 1.738(4) .
C26 Cl6 1.741(4) .
C26 Cl4 1.748(4) .
C26 H26A 1.0000 .

loop_
_geom_torsion_atom_site_label_1
_geom_torsion_atom_site_label_2
_geom_torsion_atom_site_label_3
_geom_torsion_atom_site_label_4
_geom_torsion
_geom_torsion_site_symmetry_1
_geom_torsion_site_symmetry_2
_geom_torsion_site_symmetry_3
_geom_torsion_site_symmetry_4
N3 Ru1 O1 C1 -177.52(19) . . . .
N1 Ru1 O1 C1 90.73(19) . . . .
N4 Ru1 O1 C1 -20.1(7) . . . .
N2 Ru1 O1 C1 -86.00(19) . . . .
O3 Ru1 O1 C1 4.95(18) . . . .
N3 Ru1 O3 C2 -16.7(5) . . . .
N1 Ru1 O3 C2 -92.53(19) . . . .
N4 Ru1 O3 C2 173.57(18) . . . .
O1 Ru1 O3 C2 -2.95(18) . . . .
N2 Ru1 O3 C2 88.26(18) . . . .
N3 Ru1 N1 C3 140.9(2) . . . .
N4 Ru1 N1 C3 43.0(2) . . . .
O1 Ru1 N1 C3 -129.3(2) . . . .
N2 Ru1 N1 C3 -35.2(17) . . . .
O3 Ru1 N1 C3 -49.2(2) . . . .
N3 Ru1 N1 C7 -43.5(2) . . . .
N4 Ru1 N1 C7 -141.3(2) . . . .
O1 Ru1 N1 C7 46.4(2) . . . .
N2 Ru1 N1 C7 140.4(15) . . . .
O3 Ru1 N1 C7 126.4(2) . . . .
N3 Ru1 N2 C12 -35.4(2) . . . .
N1 Ru1 N2 C12 140.7(15) . . . .
N4 Ru1 N2 C12 62.2(2) . . . .
O1 Ru1 N2 C12 -125.3(2) . . . .
O3 Ru1 N2 C12 154.7(2) . . . .
N3 Ru1 N2 C8 148.5(2) . . . .
N1 Ru1 N2 C8 -35.4(17) . . . .
N4 Ru1 N2 C8 -113.9(2) . . . .
O1 Ru1 N2 C8 58.6(2) . . . .
O3 Ru1 N2 C8 -21.4(2) . . . .
N1 Ru1 N3 C17 134.0(2) . . . .
N4 Ru1 N3 C17 -131.6(2) . . . .
O1 Ru1 N3 C17 45.2(2) . . . .
N2 Ru1 N3 C17 -46.2(2) . . . .
O3 Ru1 N3 C17 58.7(6) . . . .
N1 Ru1 N3 C13 -40.1(2) . . . .
N4 Ru1 N3 C13 54.3(2) . . . .
O1 Ru1 N3 C13 -128.9(2) . . . .
N2 Ru1 N3 C13 139.7(2) . . . .
O3 Ru1 N3 C13 -115.4(5) . . . .
N3 Ru1 N4 C18 -6.2(2) . . . .
N1 Ru1 N4 C18 86.1(2) . . . .
O1 Ru1 N4 C18 -163.4(5) . . . .
N2 Ru1 N4 C18 -97.1(2) . . . .
O3 Ru1 N4 C18 171.9(2) . . . .
N3 Ru1 N4 C22 168.9(2) . . . .
N1 Ru1 N4 C22 -98.7(2) . . . .
O1 Ru1 N4 C22 11.8(7) . . . .
N2 Ru1 N4 C22 78.1(2) . . . .
O3 Ru1 N4 C22 -12.9(2) . . . .
Ru1 O1 C1 O2 174.8(2) . . . .
Ru1 O1 C1 C2 -5.9(3) . . . .
Ru1 O3 C2 O4 -178.7(2) . . . .
Ru1 O3 C2 C1 0.9(3) . . . .
O2 C1 C2 O4 2.3(4) . . . .
O1 C1 C2 O4 -177.0(2) . . . .
O2 C1 C2 O3 -177.2(2) . . . .
O1 C1 C2 O3 3.5(3) . . . .
C7 N1 C3 C4 2.0(4) . . . .
Ru1 N1 C3 C4 177.9(2) . . . .
N1 C3 C4 C5 0.0(5) . . . .
C3 C4 C5 C6 -1.6(5) . . . .
C4 C5 C6 C7 1.2(5) . . . .
C3 N1 C7 C6 -2.4(4) . . . .
Ru1 N1 C7 C6 -178.1(2) . . . .
C5 C6 C7 N1 0.9(5) . . . .
C12 N2 C8 C9 0.5(4) . . . .
Ru1 N2 C8 C9 176.9(2) . . . .
N2 C8 C9 C10 0.8(5) . . . .
C8 C9 C10 C11 -0.9(5) . . . .
C9 C10 C11 C12 -0.3(5) . . . .
C8 N2 C12 C11 -1.9(4) . . . .
Ru1 N2 C12 C11 -178.2(2) . . . .
C10 C11 C12 N2 1.8(5) . . . .
C17 N3 C13 C14 4.0(4) . . . .
Ru1 N3 C13 C14 178.3(2) . . . .
N3 C13 C14 C15 -2.2(5) . . . .
C13 C14 C15 C16 -1.2(5) . . . .
C14 C15 C16 C17 2.6(5) . . . .
C13 N3 C17 C16 -2.5(5) . . . .
Ru1 N3 C17 C16 -177.1(3) . . . .
C15 C16 C17 N3 -0.8(5) . . . .
C22 N4 C18 C19 1.7(4) . . . .
Ru1 N4 C18 C19 176.9(2) . . . .
N4 C18 C19 C20 -1.1(5) . . . .
C18 C19 C20 C21 -0.2(5) . . . .
C19 C20 C21 C22 0.8(5) . . . .
C18 N4 C22 C21 -1.1(4) . . . .
Ru1 N4 C22 C21 -176.8(3) . . . .
C20 C21 C22 N4 -0.1(5) . . . .
